data_4003294
loop_
_publ_author_name
'Kawaguchi, Genta'
'Maesato, Mitsuhiko'
'Komatsu, Tokutaro'
'Imakubo, Tatsuro'
'Kiswandhi, Andhika'
'Graf, David'
'Kitagawa, Hiroshi'

_publ_section_title
;
 Use of Halogen Bonding in a Molecular Solid Solution to Simultaneously
 Control Spin and Charge
;
_journal_issue 20
_journal_name_full 'Chemistry of Materials'
_journal_page_first 7276
_journal_paper_doi 10.1021/acs.chemmater.6b02495
_journal_volume 28
_journal_year 2016
_chemical_formula_moiety '2(C8 H4 I2 S2 Se4), Cl4 Fe'
_chemical_formula_sum 'C16 H8 Cl4 Fe I4 S4 Se8'
_chemical_formula_weight 1665.39
_chemical_name_common (DIETSe)2FeCl4
_space_group_crystal_system orthorhombic
_space_group_IT_number 72
_space_group_name_Hall '-I 2 2c'
_space_group_name_H-M_alt 'I b a m'
_atom_sites_solution_primary direct
_atom_sites_solution_secondary difmap
_audit_creation_method SHELXL-2014
_cell_angle_alpha 90
_cell_angle_beta 90
_cell_angle_gamma 90
_cell_formula_units_Z 4
_cell_length_a 7.3315(9)
_cell_length_b 35.801(4)
_cell_length_c 13.5837(16)
_cell_measurement_reflns_used 4993
_cell_measurement_temperature 293
_cell_measurement_theta_max 28.32
_cell_measurement_theta_min 2.28
_cell_volume 3565.4(7)
_computing_structure_refinement 'SHELXL-2014 (Sheldrick, 2014)'
_computing_structure_solution 'SIR2011 (Burla, et al., 2012)'
_diffrn_ambient_temperature 293
_diffrn_measured_fraction_theta_full 0.998
_diffrn_measured_fraction_theta_max 0.921
_diffrn_measurement_device_type 'Bruker SMART APEXII CCD detector'
_diffrn_measurement_method '\f and \w scans'
_diffrn_radiation_monochromator graphite
_diffrn_radiation_type MoK\a
_diffrn_radiation_wavelength 0.71073
_diffrn_reflns_av_R_equivalents 0.0303
_diffrn_reflns_av_unetI/netI 0.0257
_diffrn_reflns_Laue_measured_fraction_full 0.998
_diffrn_reflns_Laue_measured_fraction_max 0.921
_diffrn_reflns_limit_h_max 9
_diffrn_reflns_limit_h_min -9
_diffrn_reflns_limit_k_max 45
_diffrn_reflns_limit_k_min -41
_diffrn_reflns_limit_l_max 17
_diffrn_reflns_limit_l_min -15
_diffrn_reflns_number 9855
_diffrn_reflns_point_group_measured_fraction_full 0.998
_diffrn_reflns_point_group_measured_fraction_max 0.921
_diffrn_reflns_theta_full 25.242
_diffrn_reflns_theta_max 28.637
_diffrn_reflns_theta_min 1.138
_diffrn_source 'rotating anode with a mirror focusing unit'
_exptl_absorpt_coefficient_mu 12.601
_exptl_absorpt_correction_T_max 0.7457
_exptl_absorpt_correction_T_min 0.4833
_exptl_absorpt_correction_type multi-scan
_exptl_absorpt_process_details 'SADABS; Sheldrick, 1996'
_exptl_crystal_colour black
_exptl_crystal_density_diffrn 3.103
_exptl_crystal_density_method 'not measured'
_exptl_crystal_description plate
_exptl_crystal_F_000 2984
_exptl_crystal_size_max 0.18
_exptl_crystal_size_mid 0.10
_exptl_crystal_size_min 0.01
_refine_diff_density_max 0.641
_refine_diff_density_min -1.003
_refine_diff_density_rms 0.241
_refine_ls_extinction_method none
_refine_ls_goodness_of_fit_ref 1.077
_refine_ls_hydrogen_treatment undef
_refine_ls_matrix_type full
_refine_ls_number_parameters 97
_refine_ls_number_reflns 2200
_refine_ls_number_restraints 0
_refine_ls_restrained_S_all 1.077
_refine_ls_R_factor_all 0.0319
_refine_ls_R_factor_gt 0.0261
_refine_ls_shift/su_max 0.001
_refine_ls_shift/su_mean 0.000
_refine_ls_structure_factor_coef Fsqd
_refine_ls_weighting_details 'w=1/[\s^2^(Fo^2^)+(0.0348P)^2^+8.2906P] where P=(Fo^2^+2Fc^2^)/3'
_refine_ls_weighting_scheme calc
_refine_ls_wR_factor_gt 0.0672
_refine_ls_wR_factor_ref 0.0715
_reflns_Friedel_coverage 0.000
_reflns_number_gt 1855
_reflns_number_total 2200
_reflns_threshold_expression 'I > 2\s(I)'
_cod_data_source_file cm6b02495_si_003.cif
_cod_data_source_block shelxl
_cod_database_code 4003294
_shelx_space_group_comment
;
The symmetry employed for this shelxl refinement is uniquely defined
by the following loop, which should always be used as a source of
symmetry information in preference to the above space-group names.
They are only intended as comments.
;
_shelxl_version_number 2014-3

loop_
_space_group_symop_operation_xyz
'x, y, z'
'-x, -y, z'
'-x, y, -z+1/2'
'x, -y, -z+1/2'
'x+1/2, y+1/2, z+1/2'
'-x+1/2, -y+1/2, z+1/2'
'-x+1/2, y+1/2, -z+1'
'x+1/2, -y+1/2, -z+1'
'-x, -y, -z'
'x, y, -z'
'x, -y, z-1/2'
'-x, y, z-1/2'
'-x+1/2, -y+1/2, -z+1/2'
'x+1/2, y+1/2, -z+1/2'
'x+1/2, -y+1/2, z'
'-x+1/2, y+1/2, z'

loop_
_atom_site_label
_atom_site_type_symbol
_atom_site_fract_x
_atom_site_fract_y
_atom_site_fract_z
_atom_site_U_iso_or_equiv
_atom_site_adp_type
_atom_site_occupancy
_atom_site_site_symmetry_order
_atom_site_calc_flag
_atom_site_refinement_flags_posn
_atom_site_refinement_flags_adp
_atom_site_refinement_flags_occupancy
I1 I 0.18034(3) 0.13260(2) 0.13605(2) 0.03670(10) Uani 1 1 d . . .
Se1 Se 0.16850(5) 0.22601(2) 0.11719(2) 0.03213(11) Uani 1 1 d . . .
Se2 Se 0.17281(5) 0.32071(2) 0.11694(2) 0.03154(11) Uani 1 1 d . . .
Fe1 Fe 0.5000 0.5000 0.2500 0.0650(4) Uani 1 4 d S T P
Cl1 Cl 0.3237(3) 0.46472(4) 0.33989(15) 0.1042(6) Uani 1 1 d . . .
S1 S 0.17334(13) 0.40562(3) 0.12904(7) 0.0409(2) Uani 1 1 d . . .
C1 C 0.1699(6) 0.25455(12) 0.0000 0.0282(9) Uani 1 2 d S T P
C3 C 0.1748(4) 0.18016(8) 0.0494(2) 0.0260(6) Uani 1 1 d . . .
C4 C 0.1757(4) 0.36721(8) 0.0494(2) 0.0298(7) Uani 1 1 d . . .
C2 C 0.1703(6) 0.29263(11) 0.0000 0.0270(9) Uani 1 2 d S T P
C5A C 0.2235(18) 0.4438(3) 0.0450(8) 0.066(3) Uani 0.5 1 d . . P
C5B C 0.1036(16) 0.4424(3) 0.0443(8) 0.060(3) Uani 0.5 1 d . . P

loop_
_atom_site_aniso_label
_atom_site_aniso_U_11
_atom_site_aniso_U_22
_atom_site_aniso_U_33
_atom_site_aniso_U_23
_atom_site_aniso_U_13
_atom_site_aniso_U_12
I1 0.04119(16) 0.02804(14) 0.04087(15) 0.01091(9) 0.00333(9) -0.00012(8)
Se1 0.0483(2) 0.0233(2) 0.02479(18) -0.00039(11) 0.00055(12) 0.00024(13)
Se2 0.0433(2) 0.02217(19) 0.02918(18) -0.00095(12) -0.00093(12) 0.00079(12)
Fe1 0.0891(10) 0.0240(5) 0.0818(9) 0.000 0.000 0.000
Cl1 0.1387(16) 0.0428(7) 0.1310(14) 0.0159(8) 0.0328(11) -0.0116(7)
S1 0.0563(6) 0.0248(4) 0.0416(5) -0.0069(3) -0.0037(4) 0.0011(3)
C1 0.034(2) 0.022(2) 0.029(2) 0.000 0.000 0.0010(16)
C3 0.0295(16) 0.0188(14) 0.0296(15) 0.0000(11) -0.0002(12) -0.0006(10)
C4 0.0310(16) 0.0208(14) 0.0376(17) -0.0013(12) -0.0007(12) -0.0008(11)
C2 0.031(2) 0.022(2) 0.028(2) 0.000 0.000 0.0008(16)
C5A 0.113(9) 0.027(4) 0.059(5) 0.004(3) -0.025(7) -0.014(6)
C5B 0.102(8) 0.023(4) 0.055(5) 0.006(3) 0.013(6) 0.019(5)

loop_
_atom_type_symbol
_atom_type_description
_atom_type_scat_dispersion_real
_atom_type_scat_dispersion_imag
_atom_type_scat_source
C C 0.0033 0.0016 'International Tables Vol C Tables 4.2.6.8 and 6.1.1.4'
H H 0.0000 0.0000 'International Tables Vol C Tables 4.2.6.8 and 6.1.1.4'
S S 0.1246 0.1234 'International Tables Vol C Tables 4.2.6.8 and 6.1.1.4'
Cl Cl 0.1484 0.1585 'International Tables Vol C Tables 4.2.6.8 and 6.1.1.4'
Fe Fe 0.3463 0.8444 'International Tables Vol C Tables 4.2.6.8 and 6.1.1.4'
Se Se -0.0929 2.2259 'International Tables Vol C Tables 4.2.6.8 and 6.1.1.4'
I I -0.4742 1.8119 'International Tables Vol C Tables 4.2.6.8 and 6.1.1.4'

loop_
_geom_angle_atom_site_label_1
_geom_angle_atom_site_label_2
_geom_angle_atom_site_label_3
_geom_angle
_geom_angle_site_symmetry_1
_geom_angle_site_symmetry_3
C3 Se1 C1 93.40(14) . .
C2 Se2 C4 93.46(15) . .
Cl1 Fe1 Cl1 109.23(9) 2_665 4_565
Cl1 Fe1 Cl1 107.30(11) 2_665 3_655
Cl1 Fe1 Cl1 111.91(11) 4_565 3_655
Cl1 Fe1 Cl1 111.91(11) 2_665 .
Cl1 Fe1 Cl1 107.30(11) 4_565 .
Cl1 Fe1 Cl1 109.23(9) 3_655 .
C4 S1 C5A 101.6(4) . .
C4 S1 C5B 100.4(3) . .
C5A S1 C5B 28.0(4) . .
C2 C1 Se1 122.69(11) . 10
C2 C1 Se1 122.70(11) . .
Se1 C1 Se1 114.6(2) 10 .
C3 C3 Se1 119.28(9) 10 .
C3 C3 I1 124.63(8) 10 .
Se1 C3 I1 116.09(15) . .
C4 C4 S1 128.20(11) 10 .
C4 C4 Se2 118.87(10) 10 .
S1 C4 Se2 112.92(18) . .
C1 C2 Se2 122.33(11) . 10
C1 C2 Se2 122.33(11) . .
Se2 C2 Se2 115.3(2) 10 .
C5B C5A C5A 89.4(12) . 10
C5B C5A C5B 53.4(13) . 10
C5A C5A C5B 36.0(5) 10 10
C5B C5A S1 76.2(11) . .
C5A C5A S1 128.9(3) 10 .
C5B C5A S1 111.3(7) 10 .
C5A C5B C5B 90.6(12) . 10
C5A C5B C5A 54.6(14) . 10
C5B C5B C5A 36.0(5) 10 10
C5A C5B S1 75.8(11) . .
C5B C5B S1 129.2(3) 10 .
C5A C5B S1 111.8(7) 10 .

loop_
_geom_bond_atom_site_label_1
_geom_bond_atom_site_label_2
_geom_bond_distance
_geom_bond_site_symmetry_2
I1 C3 2.070(3) .
Se1 C3 1.882(3) .
Se1 C1 1.892(2) .
Se2 C2 1.880(2) .
Se2 C4 1.901(3) .
Fe1 Cl1 2.1812(15) 2_665
Fe1 Cl1 2.1812(15) 4_565
Fe1 Cl1 2.1812(15) 3_655
Fe1 Cl1 2.1812(15) .
S1 C4 1.750(3) .
S1 C5A 1.819(10) .
S1 C5B 1.822(10) .
C1 C2 1.363(6) .
C1 Se1 1.892(2) 10
C3 C3 1.343(6) 10
C4 C4 1.341(7) 10
C2 Se2 1.880(2) 10
C5A C5B 0.881(14) .
C5A C5A 1.22(2) 10
C5A C5B 1.499(11) 10
C5B C5B 1.20(2) 10
C5B C5A 1.499(11) 10

loop_
_geom_torsion_atom_site_label_1
_geom_torsion_atom_site_label_2
_geom_torsion_atom_site_label_3
_geom_torsion_atom_site_label_4
_geom_torsion
_geom_torsion_site_symmetry_1
_geom_torsion_site_symmetry_4
C3 Se1 C1 C2 -178.6(4) . .
C3 Se1 C1 Se1 1.9(2) . 10
C1 Se1 C3 C3 -1.19(14) . 10
C1 Se1 C3 I1 179.05(18) . .
C5A S1 C4 C4 -12.5(4) . 10
C5B S1 C4 C4 16.0(4) . 10
C5A S1 C4 Se2 168.9(4) . .
C5B S1 C4 Se2 -162.6(4) . .
Se1 C1 C2 Se2 -0.9(5) 10 10
Se1 C1 C2 Se2 179.7(2) . 10
Se1 C1 C2 Se2 -179.7(2) 10 .
Se1 C1 C2 Se2 0.9(5) . .
C4 Se2 C2 C1 179.1(4) . .
C4 Se2 C2 Se2 0.3(2) . 10
C4 S1 C5A C5B 90.4(11) . .
C4 S1 C5A C5A 12.6(4) . 10
C5B S1 C5A C5A -77.8(10) . 10
C4 S1 C5A C5B 49.4(8) . 10
C5B S1 C5A C5B -41.0(10) . 10
C5A C5A C5B C5B -0.002(1) 10 10
S1 C5A C5B C5B -130.46(17) . 10
C5B C5A C5B C5A 0.002(1) 10 10
S1 C5A C5B C5A -130.46(17) . 10
C5A C5A C5B S1 130.46(17) 10 .
C5B C5A C5B S1 130.46(17) 10 .
C4 S1 C5B C5A -95.2(11) . .
C4 S1 C5B C5B -16.2(4) . 10
C5A S1 C5B C5B 78.9(11) . 10
C4 S1 C5B C5A -53.3(7) . 10
C5A S1 C5B C5A 41.9(11) . 10
